data_4500659
loop_
_publ_author_name
'Moorthy, Jarugu Narasimha'
'Natarajan, Palani'
'Bajpai, Alankriti'
'Venugopalan, Paloth'

_publ_section_title
;
 Trigonal Rigid Triphenols: Self-Assembly and Multicomponent Lattice
 Inclusion
;
_journal_issue 8
_journal_name_full 'Crystal Growth &amp; Design'
_journal_page_first 3406
_journal_paper_doi 10.1021/cg200074z
_journal_volume 11
_journal_year 2011
_chemical_formula_sum 'C81 H84 O6'
_chemical_formula_weight 1153.48
_chemical_name_common tris(2,6-dimethyl-4-hydroxyphenyl)benzene
_chemical_name_systematic
;
 1,3,5-tris(2,6-dimethyl-4-hydroxyphenyl)benzene
;
_space_group_IT_number 15
_symmetry_cell_setting monoclinic
_symmetry_space_group_name_Hall '-C 2yc'
_symmetry_space_group_name_H-M 'C 1 2/c 1'
_atom_sites_solution_hydrogens geom
_atom_sites_solution_primary direct
_atom_sites_solution_secondary difmap
_audit_creation_method SHELXL-97
_cell_angle_alpha 90.00
_cell_angle_beta 105.768(9)
_cell_angle_gamma 90.00
_cell_formula_units_Z 4
_cell_length_a 23.376(7)
_cell_length_b 13.341(3)
_cell_length_c 23.042(5)
_cell_measurement_reflns_used 1553
_cell_measurement_temperature 100(2)
_cell_measurement_theta_max 19.43
_cell_measurement_theta_min 2.37
_cell_volume 6915(3)
_computing_cell_refinement 'Bruker SAINT'
_computing_data_collection 'Bruker APEX'
_computing_data_reduction 'Bruker SAINT'
_computing_molecular_graphics 'SHELXL 5.1, XP (Sheldrick, 1994)'
_computing_publication_material SHELXS-97
_computing_structure_refinement 'SHELXL-97 (Sheldrick, 2008)'
_computing_structure_solution 'SHELXS-97 (Sheldrick, 2008)'
_diffrn_ambient_temperature 100(2)
_diffrn_measured_fraction_theta_full 0.992
_diffrn_measured_fraction_theta_max 0.992
_diffrn_measurement_device_type 'Bruker SMART APEX'
_diffrn_measurement_method 'phi and omega scans'
_diffrn_radiation_monochromator graphite
_diffrn_radiation_source 'fine-focus sealed tube'
_diffrn_radiation_type MoK\a
_diffrn_radiation_wavelength 0.71073
_diffrn_reflns_av_R_equivalents 0.1128
_diffrn_reflns_av_sigmaI/netI 0.1252
_diffrn_reflns_limit_h_max 27
_diffrn_reflns_limit_h_min -26
_diffrn_reflns_limit_k_max 15
_diffrn_reflns_limit_k_min -15
_diffrn_reflns_limit_l_max 17
_diffrn_reflns_limit_l_min -27
_diffrn_reflns_number 17354
_diffrn_reflns_theta_full 25.00
_diffrn_reflns_theta_max 25.00
_diffrn_reflns_theta_min 2.11
_exptl_absorpt_coefficient_mu 0.068
_exptl_absorpt_correction_T_max 0.992
_exptl_absorpt_correction_T_min 0.984
_exptl_absorpt_correction_type multi-scan
_exptl_absorpt_process_details 'SADABS (Bruker, 2009)'
_exptl_crystal_colour colourless
_exptl_crystal_density_diffrn 1.108
_exptl_crystal_density_method 'not measured'
_exptl_crystal_description squares
_exptl_crystal_F_000 2472
_exptl_crystal_size_max 0.2
_exptl_crystal_size_mid 0.1
_exptl_crystal_size_min 0.1
_refine_diff_density_max 0.413
_refine_diff_density_min -0.302
_refine_diff_density_rms 0.067
_refine_ls_extinction_method none
_refine_ls_goodness_of_fit_ref 1.050
_refine_ls_hydrogen_treatment constr
_refine_ls_matrix_type full
_refine_ls_number_parameters 452
_refine_ls_number_reflns 6033
_refine_ls_number_restraints 114
_refine_ls_restrained_S_all 1.052
_refine_ls_R_factor_all 0.1624
_refine_ls_R_factor_gt 0.0852
_refine_ls_shift/su_max 0.001
_refine_ls_shift/su_mean 0.000
_refine_ls_structure_factor_coef Fsqd
_refine_ls_weighting_details 'calc w=1/[\s^2^(Fo^2^)+(0.0937P)^2^+0.0000P] where P=(Fo^2^+2Fc^2^)/3'
_refine_ls_weighting_scheme calc
_refine_ls_wR_factor_gt 0.1936
_refine_ls_wR_factor_ref 0.2261
_reflns_number_gt 3087
_reflns_number_total 6033
_reflns_threshold_expression >2sigma(I)
_cod_data_source_file cg200074z_si_002.cif
_cod_data_source_block H1-Tol
_cod_depositor_comments
;
The following automatic conversions were performed:

'_symmetry_cell_setting' value 'Monoclinic' changed to 'monoclinic'
according to /home/saulius/struct/CIF-dictionaries/cif_core.dic
dictionary named 'cif_core.dic' version 2.4.1 from
2010-06-29.

'_exptl_absorpt_correction_type' value 'MULTI-SCAN'
changed to 'multi-scan' according to
/home/saulius/struct/CIF-dictionaries/cif_core.dic dictionary named
'cif_core.dic' version 2.4.1 from 2010-06-29.

Automatic conversion script
Id: cif_fix_values 1715 2011-07-08 13:25:40Z adriana 
;
_cod_original_cell_volume 6916(3)
_cod_original_sg_symbol_H-M C2/c
_cod_database_code 4500659

loop_
_symmetry_equiv_pos_as_xyz
'x, y, z'
'-x, y, -z+1/2'
'x+1/2, y+1/2, z'
'-x+1/2, y+1/2, -z+1/2'
'-x, -y, -z'
'x, -y, z-1/2'
'-x+1/2, -y+1/2, -z'
'x+1/2, -y+1/2, z-1/2'

loop_
_atom_site_label
_atom_site_type_symbol
_atom_site_fract_x
_atom_site_fract_y
_atom_site_fract_z
_atom_site_U_iso_or_equiv
_atom_site_adp_type
_atom_site_occupancy
_atom_site_symmetry_multiplicity
_atom_site_calc_flag
_atom_site_refinement_flags
_atom_site_disorder_assembly
_atom_site_disorder_group
O1 O 0.03996(8) 0.7464(2) 0.07835(11) 0.0696(8) Uani 1 1 d . . .
H1A H 0.0331 0.6858 0.0691 0.104 Uiso 0.50 1 d PR . .
H1B H 0.0277 0.7995 0.0585 0.104 Uiso 0.50 1 d PR . .
O2 O 0.48534(10) 0.59759(19) 0.50934(10) 0.0732(8) Uani 1 1 d . . .
H2B H 0.4945 0.6411 0.5367 0.110 Uiso 0.50 1 d PR . .
H2C H 0.4940 0.5376 0.5027 0.110 Uiso 0.50 1 d PR . .
O3 O 0.50481(10) 1.0538(2) 0.05144(11) 0.0761(8) Uani 1 1 d . . .
H3A H 0.5136 1.1156 0.0649 0.114 Uiso 0.50 1 d PR . .
H3B H 0.5007 1.0182 0.0200 0.114 Uiso 0.50 1 d PR . .
C1 C 0.28213(12) 0.8018(2) 0.20248(14) 0.0448(8) Uani 1 1 d . . .
C2 C 0.30883(12) 0.7658(2) 0.26025(14) 0.0469(8) Uani 1 1 d . . .
H2A H 0.2853 0.7317 0.2817 0.056 Uiso 1 1 calc R . .
C3 C 0.36961(12) 0.7790(2) 0.28724(14) 0.0464(8) Uani 1 1 d . . .
C4 C 0.40297(13) 0.8299(3) 0.25542(14) 0.0536(9) Uani 1 1 d . . .
H4 H 0.4442 0.8401 0.2736 0.064 Uiso 1 1 calc R . .
C5 C 0.37784(13) 0.8663(3) 0.19774(15) 0.0542(9) Uani 1 1 d . . .
C6 C 0.31726(12) 0.8514(2) 0.17218(15) 0.0506(9) Uani 1 1 d . . .
H6 H 0.2995 0.8761 0.1327 0.061 Uiso 1 1 calc R . .
C7 C 0.21759(12) 0.7856(3) 0.17226(13) 0.0443(8) Uani 1 1 d . . .
C8 C 0.19675(13) 0.6921(3) 0.15118(16) 0.0592(10) Uani 1 1 d . . .
C9 C 0.13707(14) 0.6804(3) 0.12016(16) 0.0658(11) Uani 1 1 d . . .
H9 H 0.1226 0.6159 0.1059 0.079 Uiso 1 1 calc R . .
C10 C 0.09953(13) 0.7593(3) 0.11011(14) 0.0517(9) Uani 1 1 d . . .
C11 C 0.11982(15) 0.8515(3) 0.12928(19) 0.0785(13) Uani 1 1 d . . .
H11 H 0.0933 0.9070 0.1210 0.094 Uiso 1 1 calc R . .
C12 C 0.17909(14) 0.8666(3) 0.16101(18) 0.0707(11) Uani 1 1 d . . .
C13 C 0.2003(2) 0.9690(4) 0.1829(3) 0.160(3) Uani 1 1 d . . .
H13A H 0.2155 0.9682 0.2270 0.240 Uiso 1 1 calc R . .
H13B H 0.1671 1.0165 0.1711 0.240 Uiso 1 1 calc R . .
H13C H 0.2320 0.9896 0.1651 0.240 Uiso 1 1 calc R . .
C14 C 0.2378(2) 0.6027(4) 0.1595(3) 0.137(2) Uani 1 1 d . . .
H14A H 0.2749 0.6220 0.1503 0.206 Uiso 1 1 calc R . .
H14B H 0.2186 0.5487 0.1322 0.206 Uiso 1 1 calc R . .
H14C H 0.2467 0.5793 0.2013 0.206 Uiso 1 1 calc R . .
C15 C 0.39949(12) 0.7322(3) 0.34640(14) 0.0456(8) Uani 1 1 d . . .
C16 C 0.39539(13) 0.7760(3) 0.40034(15) 0.0517(9) Uani 1 1 d . . .
C17 C 0.42447(15) 0.7295(3) 0.45477(15) 0.0589(10) Uani 1 1 d . . .
H17 H 0.4222 0.7578 0.4919 0.071 Uiso 1 1 calc R . .
C18 C 0.45655(13) 0.6422(3) 0.45454(16) 0.0535(9) Uani 1 1 d . . .
C19 C 0.46089(13) 0.6009(3) 0.40175(16) 0.0538(9) Uani 1 1 d . . .
H19 H 0.4839 0.5420 0.4026 0.065 Uiso 1 1 calc R . .
C20 C 0.43217(13) 0.6440(3) 0.34711(16) 0.0540(9) Uani 1 1 d . . .
C21 C 0.43781(19) 0.5972(4) 0.29018(19) 0.0932(15) Uani 1 1 d . . .
H21A H 0.4610 0.5352 0.2997 0.140 Uiso 1 1 calc R . .
H21B H 0.4580 0.6438 0.2694 0.140 Uiso 1 1 calc R . .
H21C H 0.3982 0.5818 0.2641 0.140 Uiso 1 1 calc R . .
C22 C 0.36291(17) 0.8719(3) 0.40055(17) 0.0731(11) Uani 1 1 d . . .
H22A H 0.3717 0.8977 0.4418 0.110 Uiso 1 1 calc R . .
H22B H 0.3201 0.8601 0.3851 0.110 Uiso 1 1 calc R . .
H22C H 0.3756 0.9209 0.3749 0.110 Uiso 1 1 calc R . .
C23 C 0.41409(13) 0.9165(3) 0.16152(15) 0.0515(9) Uani 1 1 d . . .
C24 C 0.43127(13) 0.8604(3) 0.11782(17) 0.0532(10) Uani 1 1 d . . .
C25 C 0.46238(13) 0.9079(3) 0.08228(16) 0.0557(10) Uani 1 1 d . . .
H25 H 0.4751 0.8704 0.0530 0.067 Uiso 1 1 calc R . .
C26 C 0.47490(14) 1.0073(3) 0.08886(16) 0.0602(10) Uani 1 1 d . . .
C27 C 0.45893(17) 1.0620(3) 0.13230(18) 0.0798(13) Uani 1 1 d . . .
H27 H 0.4689 1.1310 0.1372 0.096 Uiso 1 1 calc R . .
C28 C 0.42826(16) 1.0169(3) 0.16919(16) 0.0719(12) Uani 1 1 d . . .
C29 C 0.4096(2) 1.0774(4) 0.2166(2) 0.120(2) Uani 1 1 d . . .
H29A H 0.3669 1.0686 0.2114 0.180 Uiso 1 1 calc R . .
H29B H 0.4181 1.1485 0.2121 0.180 Uiso 1 1 calc R . .
H29C H 0.4316 1.0543 0.2568 0.180 Uiso 1 1 calc R . .
C30 C 0.41495(18) 0.7513(3) 0.1073(2) 0.0875(14) Uani 1 1 d . . .
H30A H 0.4314 0.7249 0.0755 0.131 Uiso 1 1 calc R . .
H30B H 0.3716 0.7444 0.0949 0.131 Uiso 1 1 calc R . .
H30C H 0.4313 0.7136 0.1446 0.131 Uiso 1 1 calc R . .
C31 C 0.2534(3) 0.0659(5) 0.0508(3) 0.108(4) Uani 0.562(9) 1 d PGD A -1
C32 C 0.3004(2) 0.0289(6) 0.0309(3) 0.090(4) Uani 0.562(9) 1 d PGDU A -1
H32A H 0.3354 0.0678 0.0357 0.108 Uiso 0.562(9) 1 calc PR A -1
C33 C 0.2961(3) -0.0650(7) 0.0039(3) 0.109(4) Uani 0.562(9) 1 d PG A -1
H33A H 0.3282 -0.0902 -0.0097 0.130 Uiso 0.562(9) 1 calc PR A -1
C34 C 0.2448(4) -0.1219(5) -0.0032(4) 0.217(11) Uani 0.562(9) 1 d PG A -1
H34A H 0.2419 -0.1860 -0.0217 0.261 Uiso 0.562(9) 1 calc PR A -1
C35 C 0.1979(3) -0.0849(6) 0.0167(3) 0.102(3) Uani 0.562(9) 1 d PG A -1
H35A H 0.1629 -0.1239 0.0118 0.122 Uiso 0.562(9) 1 calc PR A -1
C36 C 0.2022(2) 0.0089(6) 0.0437(3) 0.093(3) Uani 0.562(9) 1 d PGD A -1
H36A H 0.1701 0.0342 0.0573 0.112 Uiso 0.562(9) 1 calc PR A -1
C37 C 0.2594(5) 0.1665(8) 0.0815(6) 0.169(7) Uani 0.562(9) 1 d PD A -1
H37A H 0.2961 0.1990 0.0786 0.253 Uiso 0.562(9) 1 calc PR A -1
H37B H 0.2607 0.1574 0.1241 0.253 Uiso 0.562(9) 1 calc PR A -1
H37C H 0.2253 0.2086 0.0619 0.253 Uiso 0.562(9) 1 calc PR A -1
C31A C 0.2599(6) -0.0357(11) 0.0113(6) 0.184(7) Uani 0.438(9) 1 d PGDU A -2
C32A C 0.2026(5) 0.0020(13) 0.0015(6) 0.199(8) Uani 0.438(9) 1 d PGDU A -2
H32B H 0.1694 -0.0373 -0.0192 0.239 Uiso 0.438(9) 1 calc PR A -2
C33A C 0.1938(5) 0.0974(14) 0.0218(7) 0.215(8) Uani 0.438(9) 1 d PGU A -2
H33B H 0.1547 0.1232 0.0151 0.258 Uiso 0.438(9) 1 calc PR A -2
C34A C 0.2423(6) 0.1549(11) 0.0521(7) 0.204(9) Uani 0.438(9) 1 d PGU A -2
H34B H 0.2364 0.2201 0.0660 0.245 Uiso 0.438(9) 1 calc PR A -2
C35A C 0.2996(6) 0.1172(11) 0.0620(7) 0.179(7) Uani 0.438(9) 1 d PGU A -2
H35B H 0.3328 0.1565 0.0826 0.215 Uiso 0.438(9) 1 calc PR A -2
C36A C 0.3084(5) 0.0219(11) 0.0416(7) 0.169(8) Uani 0.438(9) 1 d PGDU A -2
H36B H 0.3475 -0.0039 0.0483 0.203 Uiso 0.438(9) 1 calc PR A -2
C37A C 0.2688(10) -0.1460(13) -0.0007(12) 0.250(12) Uani 0.438(9) 1 d PDU A -2
H37D H 0.2418 -0.1868 0.0155 0.375 Uiso 0.438(9) 1 calc PR A -2
H37E H 0.3100 -0.1651 0.0189 0.375 Uiso 0.438(9) 1 calc PR A -2
H37F H 0.2602 -0.1571 -0.0443 0.375 Uiso 0.438(9) 1 calc PR A -2
C38 C 0.06606(15) 0.8472(4) 0.29369(19) 0.0579(19) Uani 0.50 1 d PGD B -1
C39 C 0.06177(16) 0.8797(4) 0.3497(2) 0.065(2) Uani 0.50 1 d PGD B -1
H39A H 0.0241 0.8824 0.3578 0.078 Uiso 0.50 1 calc PR B -1
C40 C 0.1126(2) 0.9083(4) 0.39371(18) 0.081(3) Uani 0.50 1 d PG B -1
H40A H 0.1097 0.9305 0.4320 0.097 Uiso 0.50 1 calc PR B -1
C41 C 0.16775(17) 0.9043(4) 0.38178(19) 0.070(2) Uani 0.50 1 d PG B -1
H41A H 0.2025 0.9238 0.4119 0.084 Uiso 0.50 1 calc PR B -1
C42 C 0.17204(14) 0.8718(4) 0.3258(2) 0.0529(18) Uani 0.50 1 d PG B -1
H42A H 0.2097 0.8691 0.3177 0.063 Uiso 0.50 1 calc PR B -1
C43 C 0.12120(18) 0.8432(4) 0.28176(17) 0.064(2) Uani 0.50 1 d PGD B -1
H43A H 0.1241 0.8210 0.2435 0.077 Uiso 0.50 1 calc PR B -1
C44 C 0.0108(4) 0.8193(5) 0.2453(5) 0.084(4) Uani 0.50 1 d PD B -1
H44A H 0.0146 0.7507 0.2317 0.126 Uiso 0.50 1 calc PR B -1
H44B H 0.0055 0.8656 0.2112 0.126 Uiso 0.50 1 calc PR B -1
H44C H -0.0238 0.8236 0.2616 0.126 Uiso 0.50 1 calc PR B -1

loop_
_atom_site_aniso_label
_atom_site_aniso_U_11
_atom_site_aniso_U_22
_atom_site_aniso_U_33
_atom_site_aniso_U_23
_atom_site_aniso_U_13
_atom_site_aniso_U_12
O1 0.0328(12) 0.094(2) 0.0697(17) 0.0187(14) -0.0078(11) -0.0140(11)
O2 0.0711(16) 0.0778(19) 0.0522(15) 0.0193(13) -0.0151(13) -0.0054(13)
O3 0.0662(16) 0.104(2) 0.0615(17) 0.0078(15) 0.0224(14) -0.0342(15)
C1 0.0301(15) 0.062(2) 0.0391(19) 0.0089(16) 0.0038(14) -0.0013(15)
C2 0.0325(16) 0.062(2) 0.046(2) 0.0101(16) 0.0089(15) -0.0056(15)
C3 0.0305(16) 0.065(2) 0.0401(19) 0.0104(16) 0.0032(14) -0.0042(15)
C4 0.0277(16) 0.081(3) 0.047(2) 0.0103(18) 0.0011(15) -0.0028(16)
C5 0.0320(16) 0.078(3) 0.048(2) 0.0157(18) 0.0038(15) -0.0067(16)
C6 0.0324(16) 0.071(2) 0.045(2) 0.0159(17) 0.0042(15) -0.0005(16)
C7 0.0326(16) 0.060(2) 0.0379(19) 0.0081(16) 0.0058(14) -0.0055(16)
C8 0.0399(18) 0.062(3) 0.062(2) 0.0068(19) -0.0095(16) 0.0034(17)
C9 0.047(2) 0.061(3) 0.075(3) 0.006(2) -0.0095(18) -0.0146(18)
C10 0.0278(16) 0.071(3) 0.049(2) 0.0129(18) -0.0015(15) -0.0050(17)
C11 0.0381(19) 0.069(3) 0.109(3) -0.003(2) -0.013(2) 0.0048(19)
C12 0.0407(19) 0.065(3) 0.090(3) -0.007(2) -0.0107(19) -0.0041(18)
C13 0.067(3) 0.077(4) 0.273(8) -0.043(4) -0.059(4) 0.015(3)
C14 0.073(3) 0.086(4) 0.196(6) -0.037(4) -0.061(3) 0.021(3)
C15 0.0288(15) 0.063(2) 0.041(2) 0.0099(16) 0.0017(14) -0.0070(15)
C16 0.0413(17) 0.058(2) 0.047(2) 0.0144(17) -0.0032(16) -0.0014(16)
C17 0.055(2) 0.068(3) 0.043(2) 0.0043(18) -0.0051(17) -0.0031(19)
C18 0.0406(17) 0.063(2) 0.045(2) 0.0195(18) -0.0084(16) -0.0076(17)
C19 0.0383(18) 0.064(2) 0.055(2) 0.0132(19) 0.0045(16) -0.0039(16)
C20 0.0342(17) 0.073(3) 0.052(2) 0.0125(19) 0.0075(16) 0.0014(17)
C21 0.078(3) 0.135(4) 0.067(3) 0.007(3) 0.019(2) 0.042(3)
C22 0.082(3) 0.069(3) 0.054(2) 0.0027(19) -0.006(2) 0.011(2)
C23 0.0280(15) 0.077(3) 0.043(2) 0.0145(19) -0.0003(15) -0.0125(17)
C24 0.0313(16) 0.064(3) 0.066(2) 0.0230(19) 0.0149(17) 0.0064(16)
C25 0.0333(17) 0.078(3) 0.056(2) 0.017(2) 0.0121(16) 0.0022(17)
C26 0.047(2) 0.088(3) 0.045(2) 0.003(2) 0.0129(17) -0.025(2)
C27 0.081(3) 0.095(3) 0.070(3) -0.019(2) 0.030(2) -0.059(2)
C28 0.066(2) 0.099(3) 0.052(2) -0.018(2) 0.017(2) -0.047(2)
C29 0.154(5) 0.135(5) 0.093(4) -0.054(3) 0.071(4) -0.091(4)
C30 0.083(3) 0.065(3) 0.137(4) 0.024(3) 0.069(3) 0.015(2)
C31 0.082(7) 0.121(9) 0.094(7) -0.011(6) -0.023(6) -0.003(6)
C32 0.064(6) 0.149(10) 0.065(6) 0.040(6) 0.032(5) 0.003(7)
C33 0.089(7) 0.153(12) 0.061(6) 0.013(7) -0.017(5) 0.029(7)
C34 0.24(2) 0.179(17) 0.177(16) -0.057(12) -0.045(14) 0.124(16)
C35 0.098(7) 0.096(8) 0.104(8) 0.013(6) 0.017(6) 0.000(6)
C36 0.052(5) 0.139(9) 0.079(7) 0.003(6) 0.000(4) 0.007(5)
C37 0.233(17) 0.109(10) 0.121(11) 0.008(8) -0.024(10) -0.030(10)
C31A 0.179(13) 0.246(16) 0.149(12) 0.059(12) 0.083(11) 0.095(13)
C32A 0.202(13) 0.259(18) 0.168(13) 0.040(13) 0.102(11) 0.116(13)
C33A 0.156(13) 0.28(2) 0.218(15) 0.028(14) 0.066(12) 0.086(13)
C34A 0.165(13) 0.244(18) 0.213(17) 0.016(14) 0.067(13) 0.107(13)
C35A 0.146(11) 0.210(16) 0.200(15) 0.070(12) 0.075(10) 0.105(11)
C36A 0.152(12) 0.198(16) 0.167(15) 0.078(12) 0.061(11) 0.116(12)
C37A 0.249(17) 0.32(2) 0.186(17) 0.060(15) 0.061(13) -0.026(15)
C38 0.043(4) 0.066(5) 0.062(5) 0.005(4) 0.011(4) -0.006(3)
C39 0.057(4) 0.072(5) 0.071(5) 0.011(4) 0.025(4) -0.003(4)
C40 0.056(5) 0.123(8) 0.061(5) -0.022(5) 0.012(4) 0.008(5)
C41 0.060(5) 0.082(6) 0.061(5) -0.006(4) 0.005(4) -0.012(4)
C42 0.041(4) 0.061(5) 0.058(5) 0.008(4) 0.015(3) -0.006(3)
C43 0.063(5) 0.087(6) 0.044(4) 0.005(4) 0.018(4) -0.008(4)
C44 0.070(9) 0.088(5) 0.078(6) 0.044(7) -0.006(5) -0.001(5)

loop_
_atom_type_symbol
_atom_type_description
_atom_type_scat_dispersion_real
_atom_type_scat_dispersion_imag
_atom_type_scat_source
C C 0.0033 0.0016 'International Tables Vol C Tables 4.2.6.8 and 6.1.1.4'
H H 0.0000 0.0000 'International Tables Vol C Tables 4.2.6.8 and 6.1.1.4'
O O 0.0106 0.0060 'International Tables Vol C Tables 4.2.6.8 and 6.1.1.4'

loop_
_geom_angle_atom_site_label_1
_geom_angle_atom_site_label_2
_geom_angle_atom_site_label_3
_geom_angle
C10 O1 H1A 110.2
C10 O1 H1B 108.8
H1A O1 H1B 130.7
C18 O2 H2B 110.3
C18 O2 H2C 108.6
H2B O2 H2C 139.5
C26 O3 H3A 107.8
C26 O3 H3B 108.7
H3A O3 H3B 141.2
C6 C1 C2 118.3(3)
C6 C1 C7 119.8(3)
C2 C1 C7 121.9(3)
C1 C2 C3 121.3(3)
C1 C2 H2A 119.4
C3 C2 H2A 119.4
C4 C3 C2 118.4(3)
C4 C3 C15 119.9(2)
C2 C3 C15 121.5(3)
C3 C4 C5 121.8(3)
C3 C4 H4 119.1
C5 C4 H4 119.1
C4 C5 C6 118.2(3)
C4 C5 C23 122.3(3)
C6 C5 C23 119.5(3)
C1 C6 C5 122.0(3)
C1 C6 H6 119.0
C5 C6 H6 119.0
C8 C7 C12 119.4(3)
C8 C7 C1 120.7(3)
C12 C7 C1 119.7(3)
C7 C8 C9 119.4(3)
C7 C8 C14 121.2(3)
C9 C8 C14 119.4(3)
C10 C9 C8 121.0(3)
C10 C9 H9 119.5
C8 C9 H9 119.5
C9 C10 C11 120.0(3)
C9 C10 O1 120.2(3)
C11 C10 O1 119.7(3)
C10 C11 C12 121.0(3)
C10 C11 H11 119.5
C12 C11 H11 119.5
C7 C12 C11 119.2(3)
C7 C12 C13 120.8(3)
C11 C12 C13 120.0(3)
C12 C13 H13A 109.5
C12 C13 H13B 109.5
H13A C13 H13B 109.5
C12 C13 H13C 109.5
H13A C13 H13C 109.5
H13B C13 H13C 109.5
C8 C14 H14A 109.5
C8 C14 H14B 109.5
H14A C14 H14B 109.5
C8 C14 H14C 109.5
H14A C14 H14C 109.5
H14B C14 H14C 109.5
C16 C15 C20 120.6(3)
C16 C15 C3 120.7(3)
C20 C15 C3 118.8(3)
C17 C16 C15 118.5(3)
C17 C16 C22 120.1(3)
C15 C16 C22 121.3(3)
C18 C17 C16 120.0(3)
C18 C17 H17 120.0
C16 C17 H17 120.0
C19 C18 C17 120.9(3)
C19 C18 O2 120.1(3)
C17 C18 O2 119.0(3)
C18 C19 C20 120.6(3)
C18 C19 H19 119.7
C20 C19 H19 119.7
C19 C20 C15 119.3(3)
C19 C20 C21 119.4(3)
C15 C20 C21 121.3(3)
C20 C21 H21A 109.5
C20 C21 H21B 109.5
H21A C21 H21B 109.5
C20 C21 H21C 109.5
H21A C21 H21C 109.5
H21B C21 H21C 109.5
C16 C22 H22A 109.5
C16 C22 H22B 109.5
H22A C22 H22B 109.5
C16 C22 H22C 109.5
H22A C22 H22C 109.5
H22B C22 H22C 109.5
C28 C23 C24 120.4(3)
C28 C23 C5 121.0(3)
C24 C23 C5 118.5(3)
C25 C24 C23 118.6(3)
C25 C24 C30 119.8(4)
C23 C24 C30 121.6(3)
C26 C25 C24 120.8(4)
C26 C25 H25 119.6
C24 C25 H25 119.6
C25 C26 C27 120.6(3)
C25 C26 O3 119.6(4)
C27 C26 O3 119.8(4)
C26 C27 C28 120.3(4)
C26 C27 H27 119.8
C28 C27 H27 119.8
C23 C28 C27 119.2(4)
C23 C28 C29 120.2(3)
C27 C28 C29 120.6(4)
C28 C29 H29A 109.5
C28 C29 H29B 109.5
H29A C29 H29B 109.5
C28 C29 H29C 109.5
H29A C29 H29C 109.5
H29B C29 H29C 109.5
C24 C30 H30A 109.5
C24 C30 H30B 109.5
H30A C30 H30B 109.5
C24 C30 H30C 109.5
H30A C30 H30C 109.5
H30B C30 H30C 109.5
C32 C31 C36 120.0
C32 C31 C37 119.3(3)
C36 C31 C37 120.6(3)
C33 C32 C31 120.0
C33 C32 H32A 120.0
C31 C32 H32A 120.0
C34 C33 C32 120.0
C34 C33 H33A 120.0
C32 C33 H33A 120.0
C33 C34 C35 120.0
C33 C34 H34A 120.0
C35 C34 H34A 120.0
C36 C35 C34 120.0
C36 C35 H35A 120.0
C34 C35 H35A 120.0
C35 C36 C31 120.0
C35 C36 H36A 120.0
C31 C36 H36A 120.0
C31 C37 H37A 109.5
C31 C37 H37B 109.5
H37A C37 H37B 109.5
C31 C37 H37C 109.5
H37A C37 H37C 109.5
H37B C37 H37C 109.5
C32A C31A C36A 120.0
C32A C31A C37A 119.6(4)
C36A C31A C37A 119.5(4)
C31A C32A C33A 120.0
C31A C32A H32B 120.0
C33A C32A H32B 120.0
C32A C33A C34A 120.0
C32A C33A H33B 120.0
C34A C33A H33B 120.0
C33A C34A C35A 120.0
C33A C34A H34B 120.0
C35A C34A H34B 120.0
C36A C35A C34A 120.0
C36A C35A H35B 120.0
C34A C35A H35B 120.0
C35A C36A C31A 120.0
C35A C36A H36B 120.0
C31A C36A H36B 120.0
C31A C37A H37D 109.5
C31A C37A H37E 109.5
H37D C37A H37E 109.5
C31A C37A H37F 109.5
H37D C37A H37F 109.5
H37E C37A H37F 109.5
C39 C38 C43 120.0
C39 C38 C44 120.0(3)
C43 C38 C44 120.0(3)
C40 C39 C38 120.0
C40 C39 H39A 120.0
C38 C39 H39A 120.0
C39 C40 C41 120.0
C39 C40 H40A 120.0
C41 C40 H40A 120.0
C42 C41 C40 120.0
C42 C41 H41A 120.0
C40 C41 H41A 120.0
C43 C42 C41 120.0
C43 C42 H42A 120.0
C41 C42 H42A 120.0
C42 C43 C38 120.0
C42 C43 H43A 120.0
C38 C43 H43A 120.0
C38 C44 H44A 109.5
C38 C44 H44B 109.5
H44A C44 H44B 109.5
C38 C44 H44C 109.5
H44A C44 H44C 109.5
H44B C44 H44C 109.5

loop_
_geom_bond_atom_site_label_1
_geom_bond_atom_site_label_2
_geom_bond_distance
O1 C10 1.397(3)
O1 H1A 0.8400
O1 H1B 0.8501
O2 C18 1.393(4)
O2 H2B 0.8400
O2 H2C 0.8499
O3 C26 1.395(4)
O3 H3A 0.8859
O3 H3B 0.8499
C1 C6 1.383(4)
C1 C2 1.393(4)
C1 C7 1.496(4)
C2 C3 1.399(4)
C2 H2A 0.9500
C3 C4 1.385(4)
C3 C15 1.489(4)
C4 C5 1.387(4)
C4 H4 0.9500
C5 C6 1.392(4)
C5 C23 1.499(4)
C6 H6 0.9500
C7 C8 1.378(5)
C7 C12 1.386(5)
C8 C9 1.393(4)
C8 C14 1.511(5)
C9 C10 1.349(5)
C9 H9 0.9500
C10 C11 1.349(5)
C11 C12 1.394(4)
C11 H11 0.9500
C12 C13 1.493(6)
C13 H13A 0.9800
C13 H13B 0.9800
C13 H13C 0.9800
C14 H14A 0.9800
C14 H14B 0.9800
C14 H14C 0.9800
C15 C16 1.400(5)
C15 C20 1.401(5)
C16 C17 1.399(4)
C16 C22 1.488(5)
C17 C18 1.386(5)
C17 H17 0.9500
C18 C19 1.364(5)
C19 C20 1.381(4)
C19 H19 0.9500
C20 C21 1.491(5)
C21 H21A 0.9800
C21 H21B 0.9800
C21 H21C 0.9800
C22 H22A 0.9800
C22 H22B 0.9800
C22 H22C 0.9800
C23 C28 1.379(5)
C23 C24 1.399(5)
C24 C25 1.388(4)
C24 C30 1.508(5)
C25 C26 1.358(5)
C25 H25 0.9500
C26 C27 1.370(5)
C27 C28 1.389(5)
C27 H27 0.9500
C28 C29 1.515(6)
C29 H29A 0.9800
C29 H29B 0.9800
C29 H29C 0.9800
C30 H30A 0.9800
C30 H30B 0.9800
C30 H30C 0.9800
C31 C32 1.3900
C31 C36 1.3900
C31 C37 1.506(10)
C32 C33 1.3900
C32 H32A 0.9500
C33 C34 1.3900
C33 H33A 0.9500
C34 C35 1.3900
C34 H34A 0.9500
C35 C36 1.3900
C35 H35A 0.9500
C36 H36A 0.9500
C37 H37A 0.9800
C37 H37B 0.9800
C37 H37C 0.9800
C31A C32A 1.3900
C31A C36A 1.3900
C31A C37A 1.522(11)
C32A C33A 1.3900
C32A H32B 0.9500
C33A C34A 1.3900
C33A H33B 0.9500
C34A C35A 1.3900
C34A H34B 0.9500
C35A C36A 1.3900
C35A H35B 0.9500
C36A H36B 0.9500
C37A H37D 0.9800
C37A H37E 0.9800
C37A H37F 0.9800
C38 C39 1.3900
C38 C43 1.3900
C38 C44 1.506(10)
C39 C40 1.3900
C39 H39A 0.9500
C40 C41 1.3900
C40 H40A 0.9500
C41 C42 1.3900
C41 H41A 0.9500
C42 C43 1.3900
C42 H42A 0.9500
C43 H43A 0.9500
C44 H44A 0.9800
C44 H44B 0.9800
C44 H44C 0.9800
